data_7246781
loop_
_publ_author_name
'Hu, Xingchen'
'Xiao, Yuntian'
'Qi, Luguang'
'Bai, Yunhe'
'Sun, Ying'
'Ye, Yang'
'Xie, Chuang'

_publ_section_title
;
 Enhancing the dissolution and bacteriostatic activity of trimethoprim
 through salt formation
;
_journal_issue 23
_journal_name_full CrystEngComm
_journal_page_first 3445
_journal_page_last 3459
_journal_paper_doi 10.1039/D3CE00128H
_journal_volume 25
_journal_year 2023
_chemical_formula_moiety 'C9 H9 O5, 0.163(H2 O), C14 H19 N4 O3'
_chemical_formula_sum 'C23 H28.33 N4 O8.16'
_chemical_formula_weight 491.42
_space_group_crystal_system monoclinic
_space_group_IT_number 14
_space_group_name_Hall '-P 2yn'
_space_group_name_H-M_alt 'P 1 21/n 1'
_atom_sites_solution_hydrogens mixed
_atom_sites_solution_primary dual
_audit_creation_date 2023-03-28
_audit_creation_method
;
Olex2 1.5
(compiled 2022.04.07 svn.rca3783a0 for OlexSys, GUI svn.r6498)
;
_audit_update_record
;
2023-04-03 deposited with the CCDC.	2023-04-28 downloaded from the CCDC.
;
_cell_angle_alpha 90
_cell_angle_beta 94.608(3)
_cell_angle_gamma 90
_cell_formula_units_Z 4
_cell_length_a 12.1553(5)
_cell_length_b 8.8076(3)
_cell_length_c 22.3040(7)
_cell_measurement_reflns_used 9927
_cell_measurement_temperature 113.15
_cell_measurement_theta_max 33.6070
_cell_measurement_theta_min 1.8630
_cell_volume 2380.13(15)
_computing_cell_refinement 'CrysAlisPro 1.171.39.46 (Rigaku OD, 2018)'
_computing_data_collection 'CrysAlisPro 1.171.39.46 (Rigaku OD, 2018)'
_computing_data_reduction 'CrysAlisPro 1.171.39.46 (Rigaku OD, 2018)'
_computing_molecular_graphics 'Olex2 1.5 (Dolomanov et al., 2009)'
_computing_publication_material 'Olex2 1.5 (Dolomanov et al., 2009)'
_computing_structure_refinement 'SHELXL 2018/3 (Sheldrick, 2015)'
_computing_structure_solution 'SHELXT 2014/5 (Sheldrick, 2014)'
_diffrn_ambient_temperature 113.15
_diffrn_measured_fraction_theta_full 1.000
_diffrn_measured_fraction_theta_max 1.000
_diffrn_measurement_details
;
List of Runs (angles in degrees, time in seconds):

  # Type    Start    End  Width  t~exp~   \w     \q     \k     \f   Frames
#--------------------------------------------------------------------------
  1  \w   -120.00  60.00   1.00    1.00    --  -30.00  45.00   0.00  180
  2  \w   -120.00  30.00   1.00    1.00    --  -30.00  45.00  90.00  150
  3  \w   -120.00   0.00   1.00    1.00    --  -30.00  45.00 180.00  120
;
_diffrn_measurement_device 'abstract diffractometer'
_diffrn_measurement_device_type 'Rigaku Saturn 70 CCD'
_diffrn_measurement_method '\w scans'
_diffrn_radiation_type MoK\a
_diffrn_radiation_wavelength 0.71073
_diffrn_reflns_av_R_equivalents 0.0412
_diffrn_reflns_av_unetI/netI 0.0333
_diffrn_reflns_Laue_measured_fraction_full 1.000
_diffrn_reflns_Laue_measured_fraction_max 1.000
_diffrn_reflns_limit_h_max 14
_diffrn_reflns_limit_h_min -15
_diffrn_reflns_limit_k_max 9
_diffrn_reflns_limit_k_min -11
_diffrn_reflns_limit_l_max 27
_diffrn_reflns_limit_l_min -27
_diffrn_reflns_number 18662
_diffrn_reflns_point_group_measured_fraction_full 1.000
_diffrn_reflns_point_group_measured_fraction_max 1.000
_diffrn_reflns_theta_full 25.242
_diffrn_reflns_theta_max 26.372
_diffrn_reflns_theta_min 1.832
_exptl_absorpt_coefficient_mu 0.105
_exptl_absorpt_correction_T_max 1.00000
_exptl_absorpt_correction_T_min 0.93023
_exptl_absorpt_correction_type multi-scan
_exptl_absorpt_process_details 'CrysAlisPro 1.171.39.46 (Rigaku Oxford Diffraction, 2018)'
_exptl_crystal_density_diffrn 1.371
_exptl_crystal_description block
_exptl_crystal_F_000 1038
_exptl_crystal_size_max 0.23
_exptl_crystal_size_mid 0.2
_exptl_crystal_size_min 0.17
_refine_diff_density_max 0.284
_refine_diff_density_min -0.269
_refine_diff_density_rms 0.047
_refine_ls_extinction_coef 0.0103(10)
_refine_ls_extinction_expression Fc^*^=kFc[1+0.001xFc^2^\l^3^/sin(2\q)]^-1/4^
_refine_ls_extinction_method 'SHELXL-2018/3 (Sheldrick 2018)'
_refine_ls_goodness_of_fit_ref 1.023
_refine_ls_hydrogen_treatment mixed
_refine_ls_matrix_type full
_refine_ls_number_parameters 458
_refine_ls_number_reflns 4860
_refine_ls_number_restraints 600
_refine_ls_restrained_S_all 1.019
_refine_ls_R_factor_all 0.0532
_refine_ls_R_factor_gt 0.0425
_refine_ls_shift/su_max 0.000
_refine_ls_shift/su_mean 0.000
_refine_ls_structure_factor_coef Fsqd
_refine_ls_weighting_details 'w=1/[\s^2^(Fo^2^)+(0.0488P)^2^+0.9516P] where P=(Fo^2^+2Fc^2^)/3'
_refine_ls_weighting_scheme calc
_refine_ls_wR_factor_gt 0.1034
_refine_ls_wR_factor_ref 0.1115
_reflns_Friedel_coverage 0.000
_reflns_number_gt 4023
_reflns_number_total 4860
_reflns_threshold_expression 'I > 2\s(I)'
_cod_data_source_file d3ce00128h2.cif
_cod_data_source_block r20210618c
_cod_depositor_comments 'Adding full bibliography for 7246781--7246785.cif.'
_cod_database_code 7246781
_shelx_shelxl_version_number 2018/3
_shelx_space_group_comment
;
The symmetry employed for this shelxl refinement is uniquely defined
by the following loop, which should always be used as a source of
symmetry information in preference to the above space-group names.
They are only intended as comments.
;
_shelx_estimated_absorpt_t_max 0.982
_shelx_estimated_absorpt_t_min 0.976
_olex2_refinement_description
;
1. Fixed Uiso
 At 1.2 times of:
  All C(H) groups, All C(H,H) groups, All N(H) groups, All N(H,H) groups
 At 1.5 times of:
  All C(H,H,H) groups, All O(H) groups, All O(H,H) groups
2. Restrained distances
 O5-H5
 0.84 with sigma of 0.01
 N1-H1A = N1-H1B = N2-H2A = N2-H2B = N4-H4
 0.88 with sigma of 0.01
 H1A-H1B = H2A-H2B
 1.5 with sigma of 0.01
 O7-C17 \\sim O8A-C19A
 with sigma of 0.02
 O7-C21 \\sim O8A-C22A
 with sigma of 0.02
 O8-C19 \\sim O7A-C17A
 with sigma of 0.02
 O8-C22 \\sim O7A-C21A
 with sigma of 0.02
 O9-C18 \\sim O9A-C18A
 with sigma of 0.02
 C16-C17 \\sim C20A-C19A
 with sigma of 0.02
 C20-C19 \\sim C16A-C17A
 with sigma of 0.02
 C19-C18 \\sim C17A-C18A
 with sigma of 0.02
 C18-C17 \\sim C18A-C19A
 with sigma of 0.02
 O7-C16 \\sim O8A-C20A
 with sigma of 0.04
 O7-C18 \\sim O8A-C18A
 with sigma of 0.04
 O8-C20 \\sim O7A-C16A
 with sigma of 0.04
 O8-C18 \\sim O7A-C18A
 with sigma of 0.04
 O9-C19 \\sim O9A-C17A
 with sigma of 0.04
 O9-C17 \\sim O9A-C19A
 with sigma of 0.04
 C16-C20 \\sim C20A-C16A
 with sigma of 0.04
 C16-C18 \\sim C20A-C18A
 with sigma of 0.04
 C20-C18 \\sim C16A-C18A
 with sigma of 0.04
 C19-C22 \\sim C17A-C21A
 with sigma of 0.04
 C19-C17 \\sim C17A-C19A
 with sigma of 0.04
 C17-C21 \\sim C19A-C22A
 with sigma of 0.04
 C15-C16 \\sim C15A-C20A
 with sigma of 0.02
 C15-C20 \\sim C15A-C16A
 with sigma of 0.02
 C15-C19 \\sim C15A-C17A
 with sigma of 0.04
 C15-C17 \\sim C15A-C19A
 with sigma of 0.04
 C14-C16 \\sim C14-C20A
 with sigma of 0.04
 C14-C20 \\sim C14-C16A
 with sigma of 0.04
 C14-C15 \\sim C14-C15A
 with sigma of 0.02
 C15-C14 \\sim C14A-C15A
 with sigma of 0.01
 O9-C23 \\sim O9A-C23A
 with sigma of 0.02
 C18-C23 \\sim C18A-C23A
 with sigma of 0.04
3. Uiso/Uaniso restraints and constraints
O7 \\sim O8 \\sim O9 \\sim C14 \\sim C15 \\sim C16 \\sim C17 \\sim C18 \\sim
C19 \\sim C20 \\sim C21 \\sim C22 \\sim C23 \\sim O7A \\sim O8A \\sim O9A \\sim
C14A \\sim C20A \\sim C15A \\sim C16A \\sim C17A \\sim C18A \\sim C19A \\sim
C21A \\sim C22A \\sim C23A: within 2A with sigma of 0.005 and sigma for
terminal atoms of 0.01 within 2A
Uanis(O7) \\sim Ueq, Uanis(O8) \\sim Ueq, Uanis(O9) \\sim Ueq, Uanis(C14) \\sim
Ueq, Uanis(C15) \\sim Ueq, Uanis(C16) \\sim Ueq, Uanis(C17) \\sim Ueq,
Uanis(C18) \\sim Ueq, Uanis(C19) \\sim Ueq, Uanis(C20) \\sim Ueq, Uanis(C21)
\\sim Ueq, Uanis(C22) \\sim Ueq, Uanis(C23) \\sim Ueq, Uanis(O7A) \\sim Ueq,
Uanis(O8A) \\sim Ueq, Uanis(O9A) \\sim Ueq, Uanis(C14A) \\sim Ueq, Uanis(C20A)
\\sim Ueq, Uanis(C15A) \\sim Ueq, Uanis(C16A) \\sim Ueq, Uanis(C17A) \\sim Ueq,
Uanis(C18A) \\sim Ueq, Uanis(C19A) \\sim Ueq, Uanis(C21A) \\sim Ueq,
Uanis(C22A) \\sim Ueq, Uanis(C23A) \\sim Ueq: with sigma of 0.005 and sigma for
terminal atoms of 0.01
4. Others
 Sof(O7A)=Sof(O8A)=Sof(O9A)=Sof(C14A)=Sof(H14C)=Sof(H14D)=Sof(C20A)=Sof(H20A)=
 Sof(C15A)=Sof(C16A)=Sof(H16A)=Sof(C17A)=Sof(C18A)=Sof(C19A)=Sof(C21A)=
 Sof(H21D)=Sof(H21E)=Sof(H21F)=Sof(C22A)=Sof(H22D)=Sof(H22E)=Sof(H22F)=
 Sof(C23A)=Sof(H23D)=Sof(H23E)=Sof(H23F)=1-FVAR(1)
 Sof(O7)=Sof(O8)=Sof(O9)=Sof(C14)=Sof(H14A)=Sof(H14B)=Sof(C15)=Sof(C16)=
 Sof(H16)=Sof(C17)=Sof(C18)=Sof(C19)=Sof(C20)=Sof(H20)=Sof(C21)=Sof(H21A)=
 Sof(H21B)=Sof(H21C)=Sof(C22)=Sof(H22A)=Sof(H22B)=Sof(H22C)=Sof(C23)=Sof(H23A)=
 Sof(H23B)=Sof(H23C)=FVAR(1)
 Sof(O6)=Sof(H6A)=Sof(H6B)=FVAR(2)
5.a Riding coordinates:
 O6(H6A,H6B)
5.b Secondary CH2 refined with riding coordinates:
 C14(H14A,H14B), C14A(H14C,H14D)
5.c Me refined with riding coordinates:
 C9(H9A,H9B,H9C)
5.d Aromatic/amide H refined with riding coordinates:
 C3(H3), C7(H7), C12(H12), C16(H16), C20(H20), C20A(H20A), C16A(H16A)
5.e Fitted hexagon refined as free rotating group:
 C20A(C15A,C16A,C17A,C18A,C19A)
5.f Idealised Me refined as rotating group:
 C8(H8A,H8B,H8C), C21(H21A,H21B,H21C), C22(H22A,H22B,H22C), C23(H23A,H23B,
 H23C), C21A(H21D,H21E,H21F), C22A(H22D,H22E,H22F), C23A(H23D,H23E,H23F)
;
_olex2_submission_special_instructions 'No special instructions were received'
_oxdiff_exptl_absorpt_empirical_details
;
Empirical correction (ABSPACK) includes:
- Absorption correction using spherical harmonics
- Frame scaling
- Detector area scaling
;

loop_
_space_group_symop_operation_xyz
'x, y, z'
'-x+1/2, y+1/2, -z+1/2'
'-x, -y, -z'
'x-1/2, -y-1/2, z-1/2'

loop_
_atom_site_label
_atom_site_type_symbol
_atom_site_fract_x
_atom_site_fract_y
_atom_site_fract_z
_atom_site_U_iso_or_equiv
_atom_site_adp_type
_atom_site_occupancy
_atom_site_site_symmetry_order
_atom_site_calc_flag
_atom_site_refinement_flags_posn
_atom_site_refinement_flags_adp
_atom_site_refinement_flags_occupancy
_atom_site_disorder_assembly
_atom_site_disorder_group
O1 O 0.05074(8) 0.01116(12) 0.32219(4) 0.0267(3) Uani 1 1 d . . . . .
O2 O 0.09483(9) 0.06616(13) 0.41822(4) 0.0287(3) Uani 1 1 d . . . . .
O3 O 0.38428(10) 0.21587(14) 0.21959(5) 0.0403(3) Uani 1 1 d . . . . .
O4 O 0.40102(10) 0.46466(14) 0.40372(5) 0.0353(3) Uani 1 1 d . . . . .
O5 O 0.46750(8) 0.42952(12) 0.29393(4) 0.0251(3) Uani 1 1 d D . . . .
H5 H 0.4576(16) 0.447(2) 0.2564(5) 0.038 Uiso 1 1 d D U . . .
C1 C 0.11216(11) 0.07379(16) 0.36388(6) 0.0206(3) Uani 1 1 d . . . . .
C2 C 0.20956(11) 0.16395(16) 0.34571(6) 0.0209(3) Uani 1 1 d . . . . .
C3 C 0.24580(12) 0.14606(17) 0.28859(7) 0.0238(3) Uani 1 1 d . . . . .
H3 H 0.209518 0.077182 0.260808 0.029 Uiso 1 1 calc R U . . .
C4 C 0.33551(12) 0.22985(17) 0.27260(7) 0.0249(3) Uani 1 1 d . . . . .
C5 C 0.38452(11) 0.33841(16) 0.31128(6) 0.0210(3) Uani 1 1 d . . . . .
C6 C 0.34863(12) 0.35399(18) 0.36893(6) 0.0242(3) Uani 1 1 d . . . . .
C7 C 0.26242(12) 0.26469(18) 0.38635(6) 0.0242(3) Uani 1 1 d . . . . .
H7 H 0.239708 0.272593 0.425999 0.029 Uiso 1 1 calc R U . . .
C8 C 0.33589(16) 0.1132(2) 0.17605(8) 0.0444(5) Uani 1 1 d . . . . .
H8A H 0.338420 0.010088 0.192644 0.067 Uiso 1 1 calc R U . . .
H8B H 0.376898 0.116296 0.139994 0.067 Uiso 1 1 calc R U . . .
H8C H 0.258955 0.142234 0.165464 0.067 Uiso 1 1 calc R U . . .
C9 C 0.3586(2) 0.4926(4) 0.46058(9) 0.0928(12) Uani 1 1 d . . . . .
H9A H 0.401708 0.573242 0.481655 0.139 Uiso 1 1 calc R U . . .
H9B H 0.281195 0.524123 0.454327 0.139 Uiso 1 1 calc R U . . .
H9C H 0.363748 0.399631 0.484782 0.139 Uiso 1 1 calc R U . . .
O6 O 0.4559(6) 0.2338(8) 0.5121(3) 0.034(2) Uani 0.163(4) 1 d . . P . .
H6A H 0.519918 0.212410 0.501861 0.052 Uiso 0.163(4) 1 d R U P . .
H6B H 0.433178 0.184600 0.541481 0.052 Uiso 0.163(4) 1 d R U P . .
N1 N 0.87114(11) 0.07695(16) 0.11871(6) 0.0287(3) Uani 1 1 d D . . . .
H1A H 0.8948(14) 0.081(2) 0.0829(4) 0.034 Uiso 1 1 d D U . . .
H1B H 0.9099(13) 0.0282(18) 0.1475(5) 0.034 Uiso 1 1 d D U . . .
N2 N 0.58847(11) 0.38676(16) 0.04454(6) 0.0283(3) Uani 1 1 d D . . . .
H2A H 0.6134(13) 0.3865(19) 0.0089(5) 0.034 Uiso 1 1 d D U . . .
H2B H 0.5313(11) 0.4422(17) 0.0516(7) 0.034 Uiso 1 1 d D U . . .
N3 N 0.72998(10) 0.22747(14) 0.08010(5) 0.0227(3) Uani 1 1 d . . . . .
N4 N 0.59600(10) 0.31250(13) 0.14301(5) 0.0192(3) Uani 1 1 d D . . . .
H4 H 0.5431(11) 0.3769(16) 0.1500(7) 0.023 Uiso 1 1 d D U . . .
C10 C 0.77951(12) 0.15321(16) 0.12758(6) 0.0202(3) Uani 1 1 d . . . . .
C11 C 0.63990(12) 0.30831(16) 0.08915(6) 0.0202(3) Uani 1 1 d . . . . .
C12 C 0.64507(11) 0.23612(15) 0.19063(6) 0.0185(3) Uani 1 1 d . . . . .
H12 H 0.613258 0.240084 0.228132 0.022 Uiso 1 1 calc R U . . .
C13 C 0.73795(11) 0.15459(15) 0.18613(6) 0.0183(3) Uani 1 1 d . . . . .
O7 O 0.5027(2) -0.0272(4) 0.37414(14) 0.0412(6) Uani 0.8451(14) 1 d D U P A 1
O8 O 0.78922(13) 0.29676(17) 0.44151(6) 0.0387(4) Uani 0.8451(14) 1 d D U P A 1
O9 O 0.59837(12) 0.15659(18) 0.45743(6) 0.0403(4) Uani 0.8451(14) 1 d D U P A 1
C14 C 0.7987(7) 0.0750(7) 0.23802(19) 0.0235(8) Uani 0.8451(14) 1 d D U P A 1
H14A H 0.874975 0.115040 0.243229 0.028 Uiso 0.8451(14) 1 calc R U P A 1
H14B H 0.803290 -0.034506 0.228488 0.028 Uiso 0.8451(14) 1 calc R U P A 1
C15 C 0.74508(17) 0.0931(3) 0.29701(9) 0.0242(4) Uani 0.8451(14) 1 d D U P A 1
C16 C 0.64711(17) 0.0191(2) 0.30634(8) 0.0268(4) Uani 0.8451(14) 1 d D U P A 1
H16 H 0.613573 -0.045920 0.276182 0.032 Uiso 0.8451(14) 1 calc R U P A 1
C17 C 0.59813(17) 0.0405(2) 0.36004(8) 0.0296(4) Uani 0.8451(14) 1 d D U P A 1
C18 C 0.64774(17) 0.1356(2) 0.40446(9) 0.0301(4) Uani 0.8451(14) 1 d D U P A 1
C19 C 0.74617(17) 0.2086(2) 0.39507(8) 0.0297(4) Uani 0.8451(14) 1 d D U P A 1
C20 C 0.79489(17) 0.1876(2) 0.34107(9) 0.0269(4) Uani 0.8451(14) 1 d D U P A 1
H20 H 0.861987 0.237923 0.334471 0.032 Uiso 0.8451(14) 1 calc R U P A 1
C21 C 0.44839(19) -0.1253(3) 0.33016(10) 0.0431(5) Uani 0.8451(14) 1 d D U P A 1
H21A H 0.433971 -0.070019 0.292208 0.065 Uiso 0.8451(14) 1 calc R U P A 1
H21B H 0.378377 -0.160032 0.344297 0.065 Uiso 0.8451(14) 1 calc R U P A 1
H21C H 0.495552 -0.213142 0.323799 0.065 Uiso 0.8451(14) 1 calc R U P A 1
C22 C 0.8955(2) 0.3615(4) 0.43603(16) 0.0419(7) Uani 0.8451(14) 1 d D U P A 1
H22A H 0.949188 0.280262 0.431199 0.063 Uiso 0.8451(14) 1 calc R U P A 1
H22B H 0.917864 0.420239 0.472292 0.063 Uiso 0.8451(14) 1 calc R U P A 1
H22C H 0.892506 0.428421 0.400840 0.063 Uiso 0.8451(14) 1 calc R U P A 1
C23 C 0.6419(2) 0.0552(3) 0.50415(9) 0.0546(7) Uani 0.8451(14) 1 d D U P A 1
H23A H 0.597040 0.062354 0.538650 0.082 Uiso 0.8451(14) 1 calc R U P A 1
H23B H 0.718247 0.083489 0.516693 0.082 Uiso 0.8451(14) 1 calc R U P A 1
H23C H 0.639932 -0.049184 0.488901 0.082 Uiso 0.8451(14) 1 calc R U P A 1
O7A O 0.5495(6) 0.0603(10) 0.4035(3) 0.0380(11) Uani 0.1549(14) 1 d D U P A 2
O8A O 0.8602(10) 0.3582(16) 0.4299(6) 0.0369(17) Uani 0.1549(14) 1 d D U P A 2
O9A O 0.6725(6) 0.2559(9) 0.4667(3) 0.0361(11) Uani 0.1549(14) 1 d D U P A 2
C14A C 0.794(4) 0.057(4) 0.2388(10) 0.0235(17) Uani 0.1549(14) 1 d D U P A 2
H14C H 0.767820 -0.049515 0.234423 0.028 Uiso 0.1549(14) 1 calc R U P A 2
H14D H 0.874997 0.056444 0.235977 0.028 Uiso 0.1549(14) 1 calc R U P A 2
C20A C 0.8345(6) 0.2172(10) 0.3354(3) 0.0252(13) Uani 0.1549(14) 1 d DG U P A 2
H20A H 0.900616 0.255609 0.321172 0.030 Uiso 0.1549(14) 1 calc R U P A 2
C15A C 0.7691(8) 0.1165(12) 0.3004(3) 0.0250(12) Uani 0.1549(14) 1 d DG U P A 2
C16A C 0.6724(7) 0.0602(10) 0.3212(4) 0.0283(12) Uani 0.1549(14) 1 d DG U P A 2
H16A H 0.627616 -0.008592 0.297247 0.034 Uiso 0.1549(14) 1 calc R U P A 2
C17A C 0.6411(6) 0.1047(10) 0.3772(4) 0.0314(10) Uani 0.1549(14) 1 d DG U P A 2
C18A C 0.7066(7) 0.2054(10) 0.4123(3) 0.0328(11) Uani 0.1549(14) 1 d DG U P A 2
C19A C 0.8033(6) 0.2616(9) 0.3914(3) 0.0314(12) Uani 0.1549(14) 1 d DG U P A 2
C21A C 0.479(2) -0.041(3) 0.3667(14) 0.038(3) Uani 0.1549(14) 1 d D U P A 2
H21D H 0.458230 0.006979 0.327911 0.057 Uiso 0.1549(14) 1 calc R U P A 2
H21E H 0.412909 -0.064186 0.387183 0.057 Uiso 0.1549(14) 1 calc R U P A 2
H21F H 0.519350 -0.135702 0.360104 0.057 Uiso 0.1549(14) 1 calc R U P A 2
C22A C 0.9636(10) 0.4164(14) 0.4107(5) 0.041(2) Uani 0.1549(14) 1 d D U P A 2
H22D H 0.950649 0.461927 0.370621 0.061 Uiso 0.1549(14) 1 calc R U P A 2
H22E H 1.016749 0.333089 0.409158 0.061 Uiso 0.1549(14) 1 calc R U P A 2
H22F H 0.993200 0.493567 0.439251 0.061 Uiso 0.1549(14) 1 calc R U P A 2
C23A C 0.7301(11) 0.1851(16) 0.5180(4) 0.046(2) Uani 0.1549(14) 1 d D U P A 2
H23D H 0.733815 0.075260 0.511370 0.069 Uiso 0.1549(14) 1 calc R U P A 2
H23E H 0.690835 0.205251 0.553851 0.069 Uiso 0.1549(14) 1 calc R U P A 2
H23F H 0.805103 0.226377 0.523846 0.069 Uiso 0.1549(14) 1 calc R U P A 2

loop_
_atom_site_aniso_label
_atom_site_aniso_U_11
_atom_site_aniso_U_22
_atom_site_aniso_U_33
_atom_site_aniso_U_23
_atom_site_aniso_U_13
_atom_site_aniso_U_12
O1 0.0237(6) 0.0384(6) 0.0184(5) -0.0031(4) 0.0044(4) -0.0122(5)
O2 0.0283(6) 0.0408(6) 0.0175(5) -0.0003(5) 0.0043(4) -0.0140(5)
O3 0.0422(7) 0.0474(7) 0.0347(6) -0.0186(5) 0.0249(5) -0.0232(6)
O4 0.0368(7) 0.0524(7) 0.0168(5) -0.0036(5) 0.0032(5) -0.0252(6)
O5 0.0222(5) 0.0350(6) 0.0184(5) 0.0025(4) 0.0030(4) -0.0113(4)
C1 0.0186(7) 0.0244(7) 0.0191(7) 0.0008(6) 0.0024(5) -0.0022(6)
C2 0.0173(7) 0.0251(7) 0.0203(7) 0.0036(6) 0.0013(5) -0.0020(6)
C3 0.0227(8) 0.0263(8) 0.0230(7) -0.0043(6) 0.0047(6) -0.0063(6)
C4 0.0237(8) 0.0294(8) 0.0225(7) -0.0026(6) 0.0081(6) -0.0034(6)
C5 0.0154(7) 0.0260(7) 0.0217(7) 0.0041(6) 0.0025(5) -0.0039(5)
C6 0.0205(7) 0.0325(8) 0.0189(7) 0.0022(6) -0.0024(6) -0.0083(6)
C7 0.0220(7) 0.0357(8) 0.0148(7) 0.0030(6) 0.0010(5) -0.0062(6)
C8 0.0471(11) 0.0564(12) 0.0322(9) -0.0196(9) 0.0198(8) -0.0203(9)
C9 0.112(2) 0.144(3) 0.0258(10) -0.0396(13) 0.0291(12) -0.100(2)
O6 0.037(4) 0.038(4) 0.030(4) 0.007(3) 0.015(3) -0.003(3)
N1 0.0278(7) 0.0437(8) 0.0148(6) 0.0023(6) 0.0041(5) 0.0175(6)
N2 0.0281(7) 0.0396(8) 0.0177(6) 0.0055(6) 0.0049(5) 0.0157(6)
N3 0.0221(6) 0.0296(7) 0.0167(6) 0.0021(5) 0.0031(5) 0.0080(5)
N4 0.0184(6) 0.0220(6) 0.0174(6) -0.0002(5) 0.0031(5) 0.0058(5)
C10 0.0205(7) 0.0222(7) 0.0178(7) -0.0016(5) 0.0021(5) 0.0032(6)
C11 0.0203(7) 0.0226(7) 0.0177(7) -0.0003(5) 0.0021(5) 0.0017(6)
C12 0.0204(7) 0.0197(7) 0.0155(6) -0.0006(5) 0.0030(5) -0.0005(5)
C13 0.0205(7) 0.0191(7) 0.0155(7) -0.0001(5) 0.0028(5) 0.0020(5)
O7 0.0431(15) 0.0518(12) 0.0307(12) 0.0033(9) 0.0147(10) -0.0056(10)
O8 0.0419(8) 0.0485(8) 0.0256(7) -0.0106(6) 0.0029(6) 0.0058(7)
O9 0.0432(8) 0.0593(9) 0.0202(6) -0.0008(6) 0.0124(6) 0.0131(7)
C14 0.0281(12) 0.026(2) 0.0174(9) 0.0024(9) 0.0050(8) 0.0086(13)
C15 0.0286(10) 0.0269(9) 0.0173(8) 0.0041(7) 0.0028(7) 0.0114(8)
C16 0.0324(10) 0.0286(10) 0.0198(9) 0.0025(7) 0.0038(7) 0.0075(8)
C17 0.0330(10) 0.0338(9) 0.0228(8) 0.0064(7) 0.0078(7) 0.0065(8)
C18 0.0356(10) 0.0372(10) 0.0183(8) 0.0009(8) 0.0076(7) 0.0115(8)
C19 0.0349(10) 0.0334(9) 0.0204(8) -0.0016(7) 0.0006(7) 0.0113(8)
C20 0.0287(10) 0.0304(9) 0.0219(8) 0.0031(7) 0.0038(8) 0.0088(8)
C21 0.0415(12) 0.0444(12) 0.0442(12) 0.0031(10) 0.0093(10) -0.0038(10)
C22 0.0389(17) 0.0465(13) 0.0391(14) -0.0141(11) -0.0041(13) 0.0043(14)
C23 0.0579(15) 0.0855(18) 0.0221(10) 0.0126(11) 0.0137(10) 0.0117(13)
O7A 0.040(2) 0.047(2) 0.0284(19) 0.0023(18) 0.0094(18) 0.0026(19)
O8A 0.040(3) 0.042(3) 0.029(3) -0.009(2) 0.003(3) 0.006(3)
O9A 0.041(2) 0.046(2) 0.0220(18) -0.0033(18) 0.0078(18) 0.0105(18)
C14A 0.026(3) 0.026(3) 0.018(3) 0.006(2) 0.002(2) 0.007(3)
C20A 0.030(2) 0.028(2) 0.018(2) 0.000(2) 0.003(2) 0.009(2)
C15A 0.027(2) 0.027(2) 0.0204(19) 0.0041(18) 0.0038(18) 0.0076(18)
C16A 0.031(2) 0.031(2) 0.023(2) 0.0023(19) 0.0013(19) 0.0070(19)
C17A 0.0346(18) 0.0381(18) 0.0222(18) 0.0005(17) 0.0061(17) 0.0075(17)
C18A 0.0363(18) 0.0401(18) 0.0226(18) -0.0005(17) 0.0058(17) 0.0094(17)
C19A 0.035(2) 0.036(2) 0.0227(19) -0.0029(18) 0.0027(19) 0.0093(19)
C21A 0.038(5) 0.046(4) 0.033(4) 0.008(4) 0.009(4) -0.005(4)
C22A 0.045(5) 0.043(5) 0.033(4) -0.011(4) 0.001(4) -0.001(4)
C23A 0.050(5) 0.067(5) 0.021(4) 0.001(4) 0.008(4) 0.010(4)

loop_
_atom_type_symbol
_atom_type_description
_atom_type_scat_dispersion_real
_atom_type_scat_dispersion_imag
_atom_type_scat_source
C C 0.0033 0.0016 'International Tables Vol C Tables 4.2.6.8 and 6.1.1.4'
H H 0.0000 0.0000 'International Tables Vol C Tables 4.2.6.8 and 6.1.1.4'
N N 0.0061 0.0033 'International Tables Vol C Tables 4.2.6.8 and 6.1.1.4'
O O 0.0106 0.0060 'International Tables Vol C Tables 4.2.6.8 and 6.1.1.4'

loop_
_geom_angle_atom_site_label_1
_geom_angle_atom_site_label_2
_geom_angle_atom_site_label_3
_geom_angle
_geom_angle_site_symmetry_1
_geom_angle_site_symmetry_3
_geom_angle_publ_flag
C4 O3 C8 117.60(12) . . ?
C6 O4 C9 116.15(13) . . ?
C5 O5 H5 109.8(13) . . ?
O1 C1 C2 117.37(12) . . ?
O2 C1 O1 123.51(13) . . ?
O2 C1 C2 119.12(12) . . ?
C3 C2 C1 120.01(12) . . ?
C7 C2 C1 119.55(12) . . ?
C7 C2 C3 120.44(13) . . ?
C2 C3 H3 120.4 . . ?
C4 C3 C2 119.27(13) . . ?
C4 C3 H3 120.4 . . ?
O3 C4 C3 125.29(13) . . ?
O3 C4 C5 113.83(12) . . ?
C3 C4 C5 120.87(13) . . ?
O5 C5 C4 121.10(13) . . ?
O5 C5 C6 119.63(13) . . ?
C4 C5 C6 119.27(13) . . ?
O4 C6 C5 115.18(12) . . ?
O4 C6 C7 124.78(13) . . ?
C7 C6 C5 119.98(13) . . ?
C2 C7 C6 119.92(13) . . ?
C2 C7 H7 120.0 . . ?
C6 C7 H7 120.0 . . ?
O3 C8 H8A 109.5 . . ?
O3 C8 H8B 109.5 . . ?
O3 C8 H8C 109.5 . . ?
H8A C8 H8B 109.5 . . ?
H8A C8 H8C 109.5 . . ?
H8B C8 H8C 109.5 . . ?
O4 C9 H9A 109.5 . . ?
O4 C9 H9B 109.5 . . ?
O4 C9 H9C 109.5 . . ?
H9A C9 H9B 109.5 . . ?
H9A C9 H9C 109.5 . . ?
H9B C9 H9C 109.5 . . ?
H6A O6 H6B 117.1 . . ?
H1A N1 H1B 119.6(13) . . ?
C10 N1 H1A 117.2(11) . . ?
C10 N1 H1B 123.1(11) . . ?
H2A N2 H2B 120.3(13) . . ?
C11 N2 H2A 120.3(11) . . ?
C11 N2 H2B 119.4(11) . . ?
C11 N3 C10 117.46(12) . . ?
C11 N4 H4 121.3(11) . . ?
C11 N4 C12 120.14(12) . . ?
C12 N4 H4 117.6(10) . . ?
N1 C10 N3 117.13(12) . . ?
N1 C10 C13 119.96(12) . . ?
N3 C10 C13 122.90(12) . . ?
N2 C11 N3 120.50(13) . . ?
N2 C11 N4 117.12(12) . . ?
N3 C11 N4 122.37(12) . . ?
N4 C12 H12 119.2 . . ?
C13 C12 N4 121.65(12) . . ?
C13 C12 H12 119.2 . . ?
C10 C13 C14 120.7(2) . . ?
C10 C13 C14A 120.8(9) . . ?
C12 C13 C10 115.44(12) . . ?
C12 C13 C14 123.8(2) . . ?
C12 C13 C14A 123.6(10) . . ?
C17 O7 C21 117.4(3) . . ?
C19 O8 C22 117.2(2) . . ?
C18 O9 C23 112.13(15) . . ?
C13 C14 H14A 108.8 . . ?
C13 C14 H14B 108.8 . . ?
C13 C14 C15 113.6(5) . . ?
H14A C14 H14B 107.7 . . ?
C15 C14 H14A 108.8 . . ?
C15 C14 H14B 108.8 . . ?
C16 C15 C14 120.8(3) . . ?
C16 C15 C20 120.39(17) . . ?
C20 C15 C14 118.8(3) . . ?
C15 C16 H16 120.1 . . ?
C15 C16 C17 119.79(18) . . ?
C17 C16 H16 120.1 . . ?
O7 C17 C16 124.8(2) . . ?
O7 C17 C18 115.2(2) . . ?
C16 C17 C18 120.06(18) . . ?
O9 C18 C17 119.67(18) . . ?
O9 C18 C19 120.42(19) . . ?
C19 C18 C17 119.92(18) . . ?
O8 C19 C18 115.55(18) . . ?
O8 C19 C20 124.50(19) . . ?
C18 C19 C20 119.94(18) . . ?
C15 C20 C19 119.89(19) . . ?
C15 C20 H20 120.1 . . ?
C19 C20 H20 120.1 . . ?
O7 C21 H21A 109.5 . . ?
O7 C21 H21B 109.5 . . ?
O7 C21 H21C 109.5 . . ?
H21A C21 H21B 109.5 . . ?
H21A C21 H21C 109.5 . . ?
H21B C21 H21C 109.5 . . ?
O8 C22 H22A 109.5 . . ?
O8 C22 H22B 109.5 . . ?
O8 C22 H22C 109.5 . . ?
H22A C22 H22B 109.5 . . ?
H22A C22 H22C 109.5 . . ?
H22B C22 H22C 109.5 . . ?
O9 C23 H23A 109.5 . . ?
O9 C23 H23B 109.5 . . ?
O9 C23 H23C 109.5 . . ?
H23A C23 H23B 109.5 . . ?
H23A C23 H23C 109.5 . . ?
H23B C23 H23C 109.5 . . ?
C17A O7A C21A 113.6(14) . . ?
C19A O8A C22A 116.3(10) . . ?
C18A O9A C23A 113.5(8) . . ?
C13 C14A H14C 109.2 . . ?
C13 C14A H14D 109.2 . . ?
H14C C14A H14D 107.9 . . ?
C15A C14A C13 112(2) . . ?
C15A C14A H14C 109.2 . . ?
C15A C14A H14D 109.2 . . ?
C15A C20A H20A 120.0 . . ?
C15A C20A C19A 120.0 . . ?
C19A C20A H20A 120.0 . . ?
C20A C15A C14A 125.5(19) . . ?
C20A C15A C16A 120.0 . . ?
C16A C15A C14A 114.5(19) . . ?
C15A C16A H16A 120.0 . . ?
C17A C16A C15A 120.0 . . ?
C17A C16A H16A 120.0 . . ?
O7A C17A C16A 126.9(7) . . ?
O7A C17A C18A 113.1(7) . . ?
C16A C17A C18A 120.0 . . ?
O9A C18A C17A 120.0(7) . . ?
O9A C18A C19A 119.9(7) . . ?
C17A C18A C19A 120.0 . . ?
O8A C19A C20A 125.6(8) . . ?
O8A C19A C18A 114.4(8) . . ?
C18A C19A C20A 120.0 . . ?
O7A C21A H21D 109.5 . . ?
O7A C21A H21E 109.5 . . ?
O7A C21A H21F 109.5 . . ?
H21D C21A H21E 109.5 . . ?
H21D C21A H21F 109.5 . . ?
H21E C21A H21F 109.5 . . ?
O8A C22A H22D 109.5 . . ?
O8A C22A H22E 109.5 . . ?
O8A C22A H22F 109.5 . . ?
H22D C22A H22E 109.5 . . ?
H22D C22A H22F 109.5 . . ?
H22E C22A H22F 109.5 . . ?
O9A C23A H23D 109.5 . . ?
O9A C23A H23E 109.5 . . ?
O9A C23A H23F 109.5 . . ?
H23D C23A H23E 109.5 . . ?
H23D C23A H23F 109.5 . . ?
H23E C23A H23F 109.5 . . ?

loop_
_geom_bond_atom_site_label_1
_geom_bond_atom_site_label_2
_geom_bond_distance
_geom_bond_site_symmetry_2
_geom_bond_publ_flag
O1 C1 1.2706(17) . ?
O2 C1 1.2485(17) . ?
O3 C4 1.3701(17) . ?
O3 C8 1.420(2) . ?
O4 C6 1.3706(18) . ?
O4 C9 1.428(2) . ?
O5 H5 0.851(9) . ?
O5 C5 1.3689(16) . ?
C1 C2 1.5079(19) . ?
C2 C3 1.390(2) . ?
C2 C7 1.389(2) . ?
C3 H3 0.9500 . ?
C3 C4 1.387(2) . ?
C4 C5 1.390(2) . ?
C5 C6 1.397(2) . ?
C6 C7 1.390(2) . ?
C7 H7 0.9500 . ?
C8 H8A 0.9800 . ?
C8 H8B 0.9800 . ?
C8 H8C 0.9800 . ?
C9 H9A 0.9800 . ?
C9 H9B 0.9800 . ?
C9 H9C 0.9800 . ?
O6 H6A 0.8497 . ?
O6 H6B 0.8503 . ?
N1 H1A 0.870(9) . ?
N1 H1B 0.877(9) . ?
N1 C10 1.3290(18) . ?
N2 H2A 0.872(9) . ?
N2 H2B 0.874(9) . ?
N2 C11 1.3260(18) . ?
N3 C10 1.3451(18) . ?
N3 C11 1.3349(18) . ?
N4 H4 0.881(9) . ?
N4 C11 1.3536(18) . ?
N4 C12 1.3545(17) . ?
C10 C13 1.4377(18) . ?
C12 H12 0.9500 . ?
C12 C13 1.3485(19) . ?
C13 C14 1.496(7) . ?
C13 C14A 1.57(4) . ?
O7 C17 1.363(4) . ?
O7 C21 1.429(3) . ?
O8 C19 1.365(2) . ?
O8 C22 1.426(4) . ?
O9 C18 1.380(2) . ?
O9 C23 1.440(3) . ?
C14 H14A 0.9900 . ?
C14 H14B 0.9900 . ?
C14 C15 1.523(3) . ?
C15 C16 1.388(3) . ?
C15 C20 1.389(3) . ?
C16 H16 0.9500 . ?
C16 C17 1.393(3) . ?
C17 C18 1.397(3) . ?
C18 C19 1.389(3) . ?
C19 C20 1.396(3) . ?
C20 H20 0.9500 . ?
C21 H21A 0.9800 . ?
C21 H21B 0.9800 . ?
C21 H21C 0.9800 . ?
C22 H22A 0.9800 . ?
C22 H22B 0.9800 . ?
C22 H22C 0.9800 . ?
C23 H23A 0.9800 . ?
C23 H23B 0.9800 . ?
C23 H23C 0.9800 . ?
O7A C17A 1.357(9) . ?
O7A C21A 1.445(17) . ?
O8A C19A 1.358(12) . ?
O8A C22A 1.454(14) . ?
O9A C18A 1.386(8) . ?
O9A C23A 1.436(11) . ?
C14A H14C 0.9900 . ?
C14A H14D 0.9900 . ?
C14A C15A 1.525(9) . ?
C20A H20A 0.9500 . ?
C20A C15A 1.3900 . ?
C20A C19A 1.3900 . ?
C15A C16A 1.3900 . ?
C16A H16A 0.9500 . ?
C16A C17A 1.3900 . ?
C17A C18A 1.3900 . ?
C18A C19A 1.3900 . ?
C21A H21D 0.9800 . ?
C21A H21E 0.9800 . ?
C21A H21F 0.9800 . ?
C22A H22D 0.9800 . ?
C22A H22E 0.9800 . ?
C22A H22F 0.9800 . ?
C23A H23D 0.9800 . ?
C23A H23E 0.9800 . ?
C23A H23F 0.9800 . ?

loop_
_geom_torsion_atom_site_label_1
_geom_torsion_atom_site_label_2
_geom_torsion_atom_site_label_3
_geom_torsion_atom_site_label_4
_geom_torsion
_geom_torsion_site_symmetry_1
_geom_torsion_site_symmetry_2
_geom_torsion_site_symmetry_3
_geom_torsion_site_symmetry_4
_geom_torsion_publ_flag
O1 C1 C2 C3 -16.0(2) . . . . ?
O1 C1 C2 C7 163.88(13) . . . . ?
O2 C1 C2 C3 165.03(14) . . . . ?
O2 C1 C2 C7 -15.0(2) . . . . ?
O3 C4 C5 O5 5.3(2) . . . . ?
O3 C4 C5 C6 -174.36(14) . . . . ?
O4 C6 C7 C2 174.95(14) . . . . ?
O5 C5 C6 O4 0.8(2) . . . . ?
O5 C5 C6 C7 178.29(13) . . . . ?
C1 C2 C3 C4 180.00(13) . . . . ?
C1 C2 C7 C6 -176.68(13) . . . . ?
C2 C3 C4 O3 175.29(15) . . . . ?
C2 C3 C4 C5 -4.4(2) . . . . ?
C3 C2 C7 C6 3.2(2) . . . . ?
C3 C4 C5 O5 -174.91(14) . . . . ?
C3 C4 C5 C6 5.4(2) . . . . ?
C4 C5 C6 O4 -179.48(13) . . . . ?
C4 C5 C6 C7 -2.0(2) . . . . ?
C5 C6 C7 C2 -2.3(2) . . . . ?
C7 C2 C3 C4 0.1(2) . . . . ?
C8 O3 C4 C3 3.5(2) . . . . ?
C8 O3 C4 C5 -176.76(15) . . . . ?
C9 O4 C6 C5 174.2(2) . . . . ?
C9 O4 C6 C7 -3.2(3) . . . . ?
N1 C10 C13 C12 179.50(14) . . . . ?
N1 C10 C13 C14 2.0(4) . . . . ?
N1 C10 C13 C14A -4.9(18) . . . . ?
N3 C10 C13 C12 -0.1(2) . . . . ?
N3 C10 C13 C14 -177.6(3) . . . . ?
N3 C10 C13 C14A 175.6(18) . . . . ?
N4 C12 C13 C10 -0.8(2) . . . . ?
N4 C12 C13 C14 176.6(3) . . . . ?
N4 C12 C13 C14A -176.3(18) . . . . ?
C10 N3 C11 N2 178.58(14) . . . . ?
C10 N3 C11 N4 -2.5(2) . . . . ?
C10 C13 C14 C15 177.9(3) . . . . ?
C10 C13 C14A C15A 158.1(17) . . . . ?
C11 N3 C10 N1 -177.89(13) . . . . ?
C11 N3 C10 C13 1.7(2) . . . . ?
C11 N4 C12 C13 0.0(2) . . . . ?
C12 N4 C11 N2 -179.34(13) . . . . ?
C12 N4 C11 N3 1.7(2) . . . . ?
C12 C13 C14 C15 0.6(6) . . . . ?
C12 C13 C14A C15A -27(4) . . . . ?
C13 C14 C15 C16 71.9(5) . . . . ?
C13 C14 C15 C20 -106.9(5) . . . . ?
C13 C14A C15A C20A -94(3) . . . . ?
C13 C14A C15A C16A 87(3) . . . . ?
O7 C17 C18 O9 -1.0(3) . . . . ?
O7 C17 C18 C19 179.1(2) . . . . ?
O8 C19 C20 C15 178.87(18) . . . . ?
O9 C18 C19 O8 1.3(3) . . . . ?
O9 C18 C19 C20 -179.40(18) . . . . ?
C14 C15 C16 C17 -178.4(4) . . . . ?
C14 C15 C20 C19 178.7(4) . . . . ?
C15 C16 C17 O7 -179.5(2) . . . . ?
C15 C16 C17 C18 -0.3(3) . . . . ?
C16 C15 C20 C19 -0.1(3) . . . . ?
C16 C17 C18 O9 179.72(17) . . . . ?
C16 C17 C18 C19 -0.2(3) . . . . ?
C17 C18 C19 O8 -178.81(17) . . . . ?
C17 C18 C19 C20 0.5(3) . . . . ?
C18 C19 C20 C15 -0.4(3) . . . . ?
C20 C15 C16 C17 0.4(3) . . . . ?
C21 O7 C17 C16 -1.0(4) . . . . ?
C21 O7 C17 C18 179.8(2) . . . . ?
C22 O8 C19 C18 174.0(2) . . . . ?
C22 O8 C19 C20 -5.3(3) . . . . ?
C23 O9 C18 C17 94.8(2) . . . . ?
C23 O9 C18 C19 -85.3(2) . . . . ?
O7A C17A C18A O9A -3.2(8) . . . . ?
O7A C17A C18A C19A -179.8(8) . . . . ?
O9A C18A C19A O8A 3.7(10) . . . . ?
O9A C18A C19A C20A -176.6(8) . . . . ?
C14A C15A C16A C17A 179(2) . . . . ?
C20A C15A C16A C17A 0.0 . . . . ?
C15A C20A C19A O8A 179.6(10) . . . . ?
C15A C20A C19A C18A 0.0 . . . . ?
C15A C16A C17A O7A 179.8(9) . . . . ?
C15A C16A C17A C18A 0.0 . . . . ?
C16A C17A C18A O9A 176.6(8) . . . . ?
C16A C17A C18A C19A 0.0 . . . . ?
C17A C18A C19A O8A -179.6(9) . . . . ?
C17A C18A C19A C20A 0.0 . . . . ?
C19A C20A C15A C14A -179(2) . . . . ?
C19A C20A C15A C16A 0.0 . . . . ?
C21A O7A C17A C16A -1.4(18) . . . . ?
C21A O7A C17A C18A 178.5(15) . . . . ?
C22A O8A C19A C20A -1.3(16) . . . . ?
C22A O8A C19A C18A 178.3(9) . . . . ?
C23A O9A C18A C17A 104.1(9) . . . . ?
C23A O9A C18A C19A -79.3(10) . . . . ?
